data_7027113
loop_
_publ_author_name
'Fettinger, James C.'
'Kraatz, Heinz-Bernhard'
'Poli, Rinaldo'
'Quadrelli, E. Alessandra'

_publ_section_title
;
 Formation of organometallic hydroxo and oxo complexes by oxidation of
 transition metal hydrides in the presence of water. X-Ray structures of
 [CpMo(OH)(PMe3)3][BF4] and [CpMo(O)(PMe3)2][BF4]
;
_journal_issue 3
_journal_name_full 'Journal of the Chemical Society, Dalton Transactions'
_journal_page_first 497
_journal_paper_doi 10.1039/a807111j
_journal_year 1999
_chemical_formula_sum 'C14 H33 B F4 Mo O P3'
_chemical_formula_weight 493.06
_chemical_name_systematic
;
 ?
;
_space_group_IT_number 33
_symmetry_cell_setting orthorhombic
_symmetry_space_group_name_Hall 'P 2c -2n'
_symmetry_space_group_name_H-M 'P n a 21'
_atom_sites_solution_hydrogens geom
_atom_sites_solution_primary direct
_atom_sites_solution_secondary difmap
_audit_creation_method SHELXL-97
_cell_angle_alpha 90.00
_cell_angle_beta 90.00
_cell_angle_gamma 90.00
_cell_formula_units_Z 4
_cell_length_a 20.525(5)
_cell_length_b 13.380(4)
_cell_length_c 7.9740(7)
_cell_measurement_reflns_used 25
_cell_measurement_temperature 293(2)
_cell_measurement_theta_max 16.2
_cell_measurement_theta_min 11.3
_cell_volume 2189.9(9)
_computing_cell_refinement 'Enraf-Nonius EXPRESS'
_computing_data_collection 'Enraf-Nonius EXPRESS'
_computing_data_reduction 'Harms, XCAD4, Siemens SHELXTL'
_computing_molecular_graphics 'Siemens SHELXTL'
_computing_publication_material 'Siemens SHELXTL'
_computing_structure_refinement 'SHELXL-97 (Sheldrick, 1997)'
_computing_structure_solution 'SHELXS-97 (Sheldrick, 1990)'
_diffrn_ambient_temperature 293(2)
_diffrn_measured_fraction_theta_full 0.961
_diffrn_measured_fraction_theta_max 0.961
_diffrn_measurement_method '\w:2\t scans'
_diffrn_radiation_monochromator graphite
_diffrn_radiation_source 'fine-focus sealed tube'
_diffrn_radiation_type MoK\a
_diffrn_radiation_wavelength 0.71073
_diffrn_reflns_av_R_equivalents 0.0000
_diffrn_reflns_av_sigmaI/netI 0.0238
_diffrn_reflns_limit_h_max 0
_diffrn_reflns_limit_h_min -20
_diffrn_reflns_limit_k_max 15
_diffrn_reflns_limit_k_min 0
_diffrn_reflns_limit_l_max 9
_diffrn_reflns_limit_l_min -9
_diffrn_reflns_number 3712
_diffrn_reflns_theta_full 24.98
_diffrn_reflns_theta_max 24.98
_diffrn_reflns_theta_min 2.50
_diffrn_standards_decay_% 0
_diffrn_standards_interval_count 60
_diffrn_standards_number 3
_exptl_absorpt_coefficient_mu 0.851
_exptl_absorpt_correction_T_max 0.8483
_exptl_absorpt_correction_T_min 0.8350
_exptl_absorpt_correction_type empirical
_exptl_crystal_density_diffrn 1.496
_exptl_crystal_density_method 'not measured'
_exptl_crystal_description parallelepiped
_exptl_crystal_F_000 1012
_exptl_crystal_size_max 0.22
_exptl_crystal_size_mid 0.20
_exptl_crystal_size_min 0.20
_refine_diff_density_max 0.383
_refine_diff_density_min -0.239
_refine_diff_density_rms 0.051
_refine_ls_abs_structure_details 'Flack H D (1983), Acta Cryst. A39, 876-881'
_refine_ls_abs_structure_Flack -0.02(4)
_refine_ls_extinction_method none
_refine_ls_goodness_of_fit_ref 1.071
_refine_ls_hydrogen_treatment mixed
_refine_ls_matrix_type full
_refine_ls_number_parameters 272
_refine_ls_number_reflns 3712
_refine_ls_number_restraints 11
_refine_ls_restrained_S_all 1.070
_refine_ls_R_factor_all 0.0353
_refine_ls_R_factor_gt 0.0267
_refine_ls_shift/su_max 0.001
_refine_ls_shift/su_mean 0.000
_refine_ls_structure_factor_coef Fsqd
_refine_ls_weighting_details 'calc w=1/[\s^2^(Fo^2^)+(0.0300P)^2^+0.5615P] where P=(Fo^2^+2Fc^2^)/3'
_refine_ls_weighting_scheme calc
_refine_ls_wR_factor_gt 0.0567
_refine_ls_wR_factor_ref 0.0604
_reflns_number_gt 3339
_reflns_number_total 3712
_reflns_threshold_expression >2sigma(I)
_cod_data_source_file 807111jsup1.cif
_cod_data_source_block UM082
_cod_depositor_comments
;
The following automatic conversions were performed:

'_symmetry_cell_setting' value 'Orthorhombic' changed to
'orthorhombic' according to
/home/saulius/struct/CIF-dictionaries/cif_core.dic dictionary named
'cif_core.dic' version 2.4.2 from 2011-04-26.

Automatic conversion script
Id: cif_fix_values 1891 2012-01-12 08:04:46Z andrius 
;
_cod_original_sg_symbol_H-M Pna2(1)
_cod_database_code 7027113

loop_
_symmetry_equiv_pos_as_xyz
'x, y, z'
'-x, -y, z+1/2'
'x+1/2, -y+1/2, z'
'-x+1/2, y+1/2, z+1/2'

loop_
_atom_site_label
_atom_site_type_symbol
_atom_site_fract_x
_atom_site_fract_y
_atom_site_fract_z
_atom_site_U_iso_or_equiv
_atom_site_adp_type
_atom_site_occupancy
_atom_site_symmetry_multiplicity
_atom_site_calc_flag
_atom_site_refinement_flags
_atom_site_disorder_assembly
_atom_site_disorder_group
Mo1 Mo 0.932562(12) 0.796750(19) -0.00047(7) 0.03227(8) Uani 1 1 d . A .
O1 O 0.97936(13) 0.91802(19) 0.1095(4) 0.0489(7) Uani 1 1 d DU . .
H1A H 1.0082(18) 0.957(3) 0.076(6) 0.089(15) Uiso 1 1 d DU . .
CNT C 0.93971(16) 0.7977(2) -0.2481(2) 0.000 Uiso 0.00 1 d P . .
C1 C 0.9968(2) 0.7878(4) -0.2366(5) 0.0598(13) Uani 1 1 d . . .
H1 H 1.0417 0.7803 -0.2275 0.072 Uiso 1 1 calc R . .
C2 C 0.9511(3) 0.7105(4) -0.2367(5) 0.0662(14) Uani 1 1 d . . .
H2 H 0.9598 0.6425 -0.2280 0.079 Uiso 1 1 calc R . .
C3 C 0.8885(2) 0.7557(5) -0.2524(5) 0.0631(13) Uani 1 1 d . . .
H3 H 0.8485 0.7228 -0.2553 0.076 Uiso 1 1 calc R . .
C4 C 0.8984(3) 0.8571(5) -0.2626(5) 0.0692(15) Uani 1 1 d . . .
H4 H 0.8657 0.9047 -0.2746 0.083 Uiso 1 1 calc R . .
C5 C 0.9638(3) 0.8775(4) -0.2524(5) 0.0666(13) Uani 1 1 d . . .
H5 H 0.9827 0.9406 -0.2555 0.080 Uiso 1 1 calc R . .
P1 P 0.86854(6) 0.65026(9) 0.08366(17) 0.0533(3) Uani 1 1 d . . .
C11 C 0.7799(4) 0.6659(9) 0.0927(18) 0.097(4) Uani 0.63 1 d P A 1
H11A H 0.7655 0.7030 -0.0035 0.146 Uiso 0.63 1 calc PR A 1
H11B H 0.7684 0.7015 0.1930 0.146 Uiso 0.63 1 calc PR A 1
H11C H 0.7593 0.6015 0.0932 0.146 Uiso 0.63 1 calc PR A 1
C12 C 0.8724(7) 0.5429(7) -0.0634(15) 0.117(5) Uani 0.63 1 d P A 1
H12A H 0.9171 0.5275 -0.0876 0.176 Uiso 0.63 1 calc PR A 1
H12B H 0.8502 0.5598 -0.1655 0.176 Uiso 0.63 1 calc PR A 1
H12C H 0.8518 0.4858 -0.0132 0.176 Uiso 0.63 1 calc PR A 1
C13 C 0.8852(6) 0.5893(9) 0.2728(15) 0.098(4) Uani 0.63 1 d P A 1
H13A H 0.8836 0.6366 0.3632 0.147 Uiso 0.63 1 calc PR A 1
H13B H 0.9278 0.5599 0.2678 0.147 Uiso 0.63 1 calc PR A 1
H13C H 0.8534 0.5379 0.2913 0.147 Uiso 0.63 1 calc PR A 1
C11A C 0.7997(12) 0.6065(17) -0.020(4) 0.152(13) Uani 0.37 1 d P A 2
H11D H 0.8110 0.5488 -0.0859 0.228 Uiso 0.37 1 calc PR A 2
H11E H 0.7832 0.6578 -0.0929 0.228 Uiso 0.37 1 calc PR A 2
H11F H 0.7670 0.5886 0.0601 0.228 Uiso 0.37 1 calc PR A 2
C12A C 0.9129(8) 0.5273(11) 0.117(3) 0.107(7) Uani 0.37 1 d P A 2
H12D H 0.9289 0.5030 0.0119 0.160 Uiso 0.37 1 calc PR A 2
H12E H 0.8835 0.4793 0.1649 0.160 Uiso 0.37 1 calc PR A 2
H12F H 0.9489 0.5376 0.1926 0.160 Uiso 0.37 1 calc PR A 2
C13A C 0.8403(12) 0.6524(17) 0.313(2) 0.119(8) Uani 0.37 1 d P A 2
H13D H 0.8108 0.7072 0.3296 0.179 Uiso 0.37 1 calc PR A 2
H13E H 0.8774 0.6604 0.3852 0.179 Uiso 0.37 1 calc PR A 2
H13F H 0.8186 0.5908 0.3391 0.179 Uiso 0.37 1 calc PR A 2
P2 P 0.84884(6) 0.91966(9) 0.09560(15) 0.0515(3) Uani 1 1 d . . .
C21 C 0.7618(2) 0.9077(5) 0.0643(7) 0.096(2) Uani 1 1 d . A .
H21A H 0.7416 0.9720 0.0762 0.144 Uiso 1 1 calc R . .
H21B H 0.7442 0.8626 0.1462 0.144 Uiso 1 1 calc R . .
H21C H 0.7535 0.8821 -0.0461 0.144 Uiso 1 1 calc R . .
C22 C 0.8657(3) 1.0416(3) 0.0065(12) 0.108(2) Uani 1 1 d . A .
H22A H 0.9117 1.0481 -0.0129 0.162 Uiso 1 1 calc R . .
H22B H 0.8517 1.0926 0.0831 0.162 Uiso 1 1 calc R . .
H22C H 0.8428 1.0486 -0.0977 0.162 Uiso 1 1 calc R . .
C23 C 0.8542(3) 0.9449(4) 0.3179(7) 0.0847(18) Uani 1 1 d . A .
H23A H 0.8378 0.8886 0.3794 0.127 Uiso 1 1 calc R . .
H23B H 0.8289 1.0031 0.3443 0.127 Uiso 1 1 calc R . .
H23C H 0.8989 0.9563 0.3480 0.127 Uiso 1 1 calc R . .
P3 P 1.03374(5) 0.73199(8) 0.12872(13) 0.0445(3) Uani 1 1 d . . .
C31 C 1.0660(3) 0.6101(4) 0.0692(8) 0.096(2) Uani 1 1 d . A .
H31A H 1.0341 0.5594 0.0925 0.144 Uiso 1 1 calc R . .
H31B H 1.1049 0.5966 0.1321 0.144 Uiso 1 1 calc R . .
H31C H 1.0759 0.6099 -0.0485 0.144 Uiso 1 1 calc R . .
C32 C 1.0310(3) 0.7309(5) 0.3558(6) 0.0817(18) Uani 1 1 d . A .
H32A H 1.0009 0.6807 0.3929 0.123 Uiso 1 1 calc R . .
H32B H 1.0172 0.7952 0.3957 0.123 Uiso 1 1 calc R . .
H32C H 1.0736 0.7162 0.3991 0.123 Uiso 1 1 calc R . .
C33 C 1.1040(2) 0.8099(4) 0.0870(6) 0.0724(15) Uani 1 1 d . A .
H33A H 1.1198 0.7968 -0.0242 0.109 Uiso 1 1 calc R . .
H33B H 1.1377 0.7953 0.1669 0.109 Uiso 1 1 calc R . .
H33C H 1.0919 0.8790 0.0961 0.109 Uiso 1 1 calc R . .
B1 B 0.7058(3) 0.8009(4) 0.6060(8) 0.0586(16) Uani 1 1 d . . .
F1 F 0.6949(2) 0.7987(3) 0.4411(5) 0.1198(17) Uani 1 1 d . . .
F2 F 0.74249(15) 0.8836(2) 0.6460(4) 0.0881(9) Uani 1 1 d . . .
F3 F 0.64764(18) 0.8046(3) 0.6829(5) 0.1274(15) Uani 1 1 d . . .
F4 F 0.7475(8) 0.7168(13) 0.609(2) 0.125(6) Uani 0.50 1 d P . .
F4A F 0.7290(8) 0.7226(11) 0.6945(17) 0.106(5) Uani 0.50 1 d P . .

loop_
_atom_site_aniso_label
_atom_site_aniso_U_11
_atom_site_aniso_U_22
_atom_site_aniso_U_33
_atom_site_aniso_U_23
_atom_site_aniso_U_13
_atom_site_aniso_U_12
Mo1 0.03027(14) 0.04051(14) 0.02604(12) 0.0019(2) -0.00053(19) -0.00140(13)
O1 0.0413(16) 0.0404(15) 0.0649(19) -0.0157(15) 0.0011(15) -0.0092(13)
C1 0.046(3) 0.105(4) 0.029(2) 0.005(2) 0.0067(18) -0.001(3)
C2 0.089(4) 0.073(3) 0.037(2) -0.012(2) 0.006(2) 0.000(3)
C3 0.050(3) 0.104(4) 0.035(2) -0.001(3) -0.010(2) -0.019(3)
C4 0.066(4) 0.111(5) 0.031(2) 0.022(3) -0.003(2) 0.011(3)
C5 0.074(4) 0.084(4) 0.042(3) 0.023(3) 0.010(2) -0.010(3)
P1 0.0509(7) 0.0467(6) 0.0623(7) 0.0007(6) 0.0052(6) -0.0113(5)
C11 0.045(5) 0.104(9) 0.142(12) 0.031(8) 0.006(6) -0.027(6)
C12 0.145(10) 0.059(6) 0.148(12) -0.042(6) 0.064(9) -0.046(7)
C13 0.095(8) 0.091(8) 0.108(9) 0.046(7) -0.004(7) -0.033(6)
C11A 0.17(2) 0.118(18) 0.17(3) 0.088(19) -0.09(2) -0.108(18)
C12A 0.067(10) 0.055(9) 0.20(2) 0.041(12) -0.032(13) 0.003(8)
C13A 0.16(2) 0.120(17) 0.082(12) 0.033(12) 0.054(13) -0.054(15)
P2 0.0461(6) 0.0596(7) 0.0486(6) -0.0004(6) 0.0031(5) 0.0101(5)
C21 0.051(3) 0.153(6) 0.084(4) -0.023(4) -0.004(2) 0.027(3)
C22 0.122(5) 0.060(3) 0.142(5) 0.012(5) 0.021(6) 0.041(3)
C23 0.081(4) 0.106(5) 0.067(3) -0.039(3) 0.003(3) 0.016(4)
P3 0.0382(6) 0.0580(6) 0.0373(5) 0.0002(5) -0.0031(4) 0.0070(5)
C31 0.095(4) 0.088(4) 0.105(5) -0.002(3) -0.012(3) 0.045(3)
C32 0.058(3) 0.146(6) 0.041(3) 0.012(3) -0.015(2) -0.001(3)
C33 0.040(3) 0.113(4) 0.064(3) -0.001(3) -0.007(2) -0.004(3)
B1 0.047(3) 0.073(4) 0.056(4) 0.005(3) -0.017(3) -0.006(3)
F1 0.116(3) 0.180(4) 0.063(2) -0.015(2) -0.008(2) -0.035(3)
F2 0.084(2) 0.081(2) 0.099(2) 0.0007(19) -0.0273(18) -0.0231(17)
F3 0.091(3) 0.185(4) 0.106(3) -0.003(3) 0.032(2) -0.047(3)
F4 0.060(6) 0.094(7) 0.223(18) -0.032(11) -0.041(9) 0.018(5)
F4A 0.111(12) 0.074(7) 0.134(10) 0.032(7) -0.057(8) -0.011(7)

loop_
_atom_type_symbol
_atom_type_description
_atom_type_scat_dispersion_real
_atom_type_scat_dispersion_imag
_atom_type_scat_source
C C 0.0033 0.0016 'International Tables Vol C Tables 4.2.6.8 and 6.1.1.4'
H H 0.0000 0.0000 'International Tables Vol C Tables 4.2.6.8 and 6.1.1.4'
Mo Mo -1.6832 0.6857 'International Tables Vol C Tables 4.2.6.8 and 6.1.1.4'
P P 0.1023 0.0942 'International Tables Vol C Tables 4.2.6.8 and 6.1.1.4'
B B 0.0013 0.0007 'International Tables Vol C Tables 4.2.6.8 and 6.1.1.4'
F F 0.0171 0.0103 'International Tables Vol C Tables 4.2.6.8 and 6.1.1.4'
O O 0.0106 0.0060 'International Tables Vol C Tables 4.2.6.8 and 6.1.1.4'

loop_
_geom_angle_atom_site_label_1
_geom_angle_atom_site_label_2
_geom_angle_atom_site_label_3
_geom_angle
CNT Mo1 O1 112.40(13)
CNT Mo1 C2 32.08(13)
O1 Mo1 C2 132.66(16)
CNT Mo1 C3 31.67(13)
O1 Mo1 C3 138.23(17)
C2 Mo1 C3 36.83(18)
CNT Mo1 C1 30.92(12)
O1 Mo1 C1 96.94(15)
C2 Mo1 C1 35.77(17)
C3 Mo1 C1 59.47(17)
CNT Mo1 C4 29.78(13)
O1 Mo1 C4 104.19(18)
C2 Mo1 C4 58.6(2)
C3 Mo1 C4 34.56(19)
C1 Mo1 C4 57.36(17)
CNT Mo1 C5 29.72(13)
O1 Mo1 C5 82.91(16)
C2 Mo1 C5 58.41(19)
C3 Mo1 C5 57.88(18)
C1 Mo1 C5 34.40(16)
C4 Mo1 C5 33.85(17)
CNT Mo1 P1 108.52(10)
O1 Mo1 P1 139.07(10)
C2 Mo1 P1 84.80(14)
C3 Mo1 P1 80.51(14)
C1 Mo1 P1 119.27(14)
C4 Mo1 P1 110.98(16)
C5 Mo1 P1 137.83(14)
CNT Mo1 P3 110.81(10)
O1 Mo1 P3 73.15(8)
C2 Mo1 P3 91.56(15)
C3 Mo1 P3 128.17(14)
C1 Mo1 P3 80.89(12)
C4 Mo1 P3 137.87(13)
C5 Mo1 P3 106.56(14)
P1 Mo1 P3 93.21(4)
CNT Mo1 P2 110.63(10)
O1 Mo1 P2 71.03(8)
C2 Mo1 P2 135.48(15)
C3 Mo1 P2 98.99(14)
C1 Mo1 P2 132.76(13)
C4 Mo1 P2 80.87(14)
C5 Mo1 P2 98.41(14)
P1 Mo1 P2 94.22(5)
P3 Mo1 P2 132.83(4)
Mo1 O1 H1A 133(4)
C5 C1 C2 108.3(4)
C5 C1 Mo1 75.5(3)
C2 C1 Mo1 69.7(3)
C5 C1 H1 125.9
C2 C1 H1 125.9
Mo1 C1 H1 120.6
C1 C2 C3 107.0(5)
C1 C2 Mo1 74.5(3)
C3 C2 Mo1 72.7(3)
C1 C2 H2 126.5
C3 C2 H2 126.5
Mo1 C2 H2 118.3
C4 C3 C2 106.8(5)
C4 C3 Mo1 75.8(3)
C2 C3 Mo1 70.4(2)
C4 C3 H3 126.6
C2 C3 H3 126.6
Mo1 C3 H3 119.2
C5 C4 C3 109.7(5)
C5 C4 Mo1 73.9(3)
C3 C4 Mo1 69.7(3)
C5 C4 H4 125.1
C3 C4 H4 125.1
Mo1 C4 H4 122.9
C4 C5 C1 108.1(5)
C4 C5 Mo1 72.2(3)
C1 C5 Mo1 70.1(2)
C4 C5 H5 125.9
C1 C5 H5 125.9
Mo1 C5 H5 123.4
C11A P1 C13 114.4(8)
C11A P1 C11 41.5(11)
C13 P1 C11 102.3(6)
C11A P1 C12 58.2(10)
C13 P1 C12 100.1(6)
C11 P1 C12 98.9(5)
C11A P1 C12A 99.5(10)
C13 P1 C12A 51.7(8)
C11 P1 C12A 124.7(6)
C12 P1 C12A 53.1(7)
C11A P1 C13A 102.4(12)
C13 P1 C13A 40.9(7)
C11 P1 C13A 70.2(9)
C12 P1 C13A 128.8(7)
C12A P1 C13A 91.3(10)
C11A P1 Mo1 125.0(7)
C13 P1 Mo1 120.2(4)
C11 P1 Mo1 116.8(4)
C12 P1 Mo1 115.0(3)
C12A P1 Mo1 118.3(5)
C13A P1 Mo1 114.2(6)
P1 C11 H11A 109.5
P1 C11 H11B 109.5
P1 C11 H11C 109.5
P1 C12 H12A 109.5
P1 C12 H12B 109.5
P1 C12 H12C 109.5
P1 C13 H13A 109.5
P1 C13 H13B 109.5
P1 C13 H13C 109.5
P1 C11A H11D 109.5
P1 C11A H11E 109.5
H11D C11A H11E 109.5
P1 C11A H11F 109.5
H11D C11A H11F 109.5
H11E C11A H11F 109.5
P1 C12A H12D 109.5
P1 C12A H12E 109.5
H12D C12A H12E 109.5
P1 C12A H12F 109.5
H12D C12A H12F 109.5
H12E C12A H12F 109.5
P1 C13A H13D 109.5
P1 C13A H13E 109.5
H13D C13A H13E 109.5
P1 C13A H13F 109.5
H13D C13A H13F 109.5
H13E C13A H13F 109.5
C23 P2 C21 102.2(3)
C23 P2 C22 101.8(4)
C21 P2 C22 102.4(3)
C23 P2 Mo1 112.41(19)
C21 P2 Mo1 125.3(2)
C22 P2 Mo1 109.9(2)
P2 C21 H21A 109.5
P2 C21 H21B 109.5
H21A C21 H21B 109.5
P2 C21 H21C 109.5
H21A C21 H21C 109.5
H21B C21 H21C 109.5
P2 C22 H22A 109.5
P2 C22 H22B 109.5
H22A C22 H22B 109.5
P2 C22 H22C 109.5
H22A C22 H22C 109.5
H22B C22 H22C 109.5
P2 C23 H23A 109.5
P2 C23 H23B 109.5
H23A C23 H23B 109.5
P2 C23 H23C 109.5
H23A C23 H23C 109.5
H23B C23 H23C 109.5
C33 P3 C32 102.3(2)
C33 P3 C31 100.3(3)
C32 P3 C31 105.3(3)
C33 P3 Mo1 112.99(17)
C32 P3 Mo1 113.16(18)
C31 P3 Mo1 120.6(2)
P3 C31 H31A 109.5
P3 C31 H31B 109.5
H31A C31 H31B 109.5
P3 C31 H31C 109.5
H31A C31 H31C 109.5
H31B C31 H31C 109.5
P3 C32 H32A 109.5
P3 C32 H32B 109.5
H32A C32 H32B 109.5
P3 C32 H32C 109.5
H32A C32 H32C 109.5
H32B C32 H32C 109.5
P3 C33 H33A 109.5
P3 C33 H33B 109.5
H33A C33 H33B 109.5
P3 C33 H33C 109.5
H33A C33 H33C 109.5
H33B C33 H33C 109.5
F1 B1 F3 107.6(5)
F1 B1 F4A 123.8(8)
F3 B1 F4A 95.9(8)
F1 B1 F2 109.8(5)
F3 B1 F2 110.6(5)
F4A B1 F2 108.0(8)
F1 B1 F4 95.7(9)
F3 B1 F4 124.0(8)
F4A B1 F4 32.9(8)
F2 B1 F4 107.8(9)
F4A F4 B1 69.0(19)
F4 F4A B1 78(2)

loop_
_geom_bond_atom_site_label_1
_geom_bond_atom_site_label_2
_geom_bond_distance
Mo1 CNT 1.9804(19)
Mo1 O1 2.080(3)
Mo1 C2 2.241(5)
Mo1 C3 2.271(4)
Mo1 C1 2.302(4)
Mo1 C4 2.348(4)
Mo1 C5 2.369(4)
Mo1 P1 2.4533(12)
Mo1 P3 2.4749(11)
Mo1 P2 2.4989(12)
O1 H1A 0.831(10)
C1 C5 1.383(7)
C1 C2 1.396(7)
C1 H1 0.9300
C2 C3 1.426(7)
C2 H2 0.9300
C3 C4 1.374(7)
C3 H3 0.9300
C4 C5 1.374(7)
C4 H4 0.9300
C5 H5 0.9300
P1 C11A 1.740(18)
P1 C13 1.748(10)
P1 C11 1.833(9)
P1 C12 1.856(8)
P1 C12A 1.900(14)
P1 C13A 1.919(17)
C11 H11A 0.9600
C11 H11B 0.9600
C11 H11C 0.9600
C12 H12A 0.9600
C12 H12B 0.9600
C12 H12C 0.9600
C13 H13A 0.9600
C13 H13B 0.9600
C13 H13C 0.9600
C11A H11D 0.9600
C11A H11E 0.9600
C11A H11F 0.9600
C12A H12D 0.9600
C12A H12E 0.9600
C12A H12F 0.9600
C13A H13D 0.9600
C13A H13E 0.9600
C13A H13F 0.9600
P2 C23 1.808(5)
P2 C21 1.812(5)
P2 C22 1.813(6)
C21 H21A 0.9600
C21 H21B 0.9600
C21 H21C 0.9600
C22 H22A 0.9600
C22 H22B 0.9600
C22 H22C 0.9600
C23 H23A 0.9600
C23 H23B 0.9600
C23 H23C 0.9600
P3 C33 1.811(5)
P3 C32 1.811(5)
P3 C31 1.823(5)
C31 H31A 0.9600
C31 H31B 0.9600
C31 H31C 0.9600
C32 H32A 0.9600
C32 H32B 0.9600
C32 H32C 0.9600
C33 H33A 0.9600
C33 H33B 0.9600
C33 H33C 0.9600
B1 F1 1.334(7)
B1 F3 1.342(7)
B1 F4A 1.350(14)
B1 F2 1.376(6)
B1 F4 1.415(16)
F4 F4A 0.79(2)
